data_4337340
loop_
_publ_author_name
'Abtab, Sk Md Towsif'
'Majee, Mithun Chandra'
'Maity, Manoranjan'
'Titi\<s, J\'an'
'Bo\<ca, Roman'
'Chaudhury, Muktimoy'

_publ_section_title
;
 Tetranuclear Hetero-Metal [Co(II)2Ln(III)2] (Ln = Gd, Tb, Dy, Ho, La)
 Complexes Involving Carboxylato Bridges in a Rare \m4-\h(2):\h(2) Mode:
 Synthesis, Crystal Structures, and Magnetic Properties.
;
_journal_issue 3
_journal_name_full 'Inorganic chemistry'
_journal_page_first 1295
_journal_page_last 1306
_journal_paper_doi 10.1021/ic401484d
_journal_volume 53
_journal_year 2014
_chemical_formula_sum 'C78 H74 Dy2 F24 N4 O16 Zn2'
_chemical_formula_weight 2235.15
_chemical_name_systematic
; 
 ? 
;
_space_group_IT_number 9
_symmetry_cell_setting monoclinic
_symmetry_space_group_name_Hall 'C -2yc'
_symmetry_space_group_name_H-M 'C 1 c 1'
_atom_sites_solution_hydrogens geom
_atom_sites_solution_primary direct
_atom_sites_solution_secondary difmap
_audit_creation_method SHELXL-97
_cell_angle_alpha 90.00
_cell_angle_beta 100.1840(10)
_cell_angle_gamma 90.00
_cell_formula_units_Z 4
_cell_length_a 12.4944(7)
_cell_length_b 31.2598(17)
_cell_length_c 23.2190(12)
_cell_measurement_temperature 298(2)
_cell_volume 8925.8(8)
_computing_cell_refinement 'BRUKER APEX II'
_computing_data_collection 'BRUKER APEX II'
_computing_data_reduction 'BRUKER APEX II'
_computing_molecular_graphics 'MERCURY 2.2, PLATON-97'
_computing_publication_material 'MERCURY 2.2, PLATON-97'
_computing_structure_refinement 'SHELXL-97 (Sheldrick, 1997)'
_computing_structure_solution 'SHELXS-97 (Sheldrick, 1990)'
_diffrn_ambient_temperature 298(2)
_diffrn_measured_fraction_theta_full 0.995
_diffrn_measured_fraction_theta_max 0.995
_diffrn_measurement_device_type 'CCD AREA DETECTOR'
_diffrn_measurement_method OMEGA-SCAN
_diffrn_radiation_monochromator graphite
_diffrn_radiation_source 'fine-focus sealed tube'
_diffrn_radiation_type MoK\a
_diffrn_radiation_wavelength 0.71073
_diffrn_reflns_av_R_equivalents 0.0514
_diffrn_reflns_av_sigmaI/netI 0.0532
_diffrn_reflns_limit_h_max 14
_diffrn_reflns_limit_h_min -14
_diffrn_reflns_limit_k_max 36
_diffrn_reflns_limit_k_min -36
_diffrn_reflns_limit_l_max 21
_diffrn_reflns_limit_l_min -26
_diffrn_reflns_number 49200
_diffrn_reflns_theta_full 24.29
_diffrn_reflns_theta_max 24.29
_diffrn_reflns_theta_min 1.30
_exptl_absorpt_coefficient_mu 2.299
_exptl_absorpt_correction_T_max 0.6960
_exptl_absorpt_correction_T_min 0.6084
_exptl_absorpt_correction_type multi-scan
_exptl_absorpt_process_details SADABS
_exptl_crystal_colour 'pale yellow'
_exptl_crystal_density_diffrn 1.663
_exptl_crystal_density_method 'not measured'
_exptl_crystal_description block
_exptl_crystal_F_000 4424
_exptl_crystal_size_max 0.24
_exptl_crystal_size_mid 0.21
_exptl_crystal_size_min 0.17
_refine_diff_density_max 0.695
_refine_diff_density_min -0.383
_refine_diff_density_rms 0.081
_refine_ls_abs_structure_details 'Flack H D (1983), Acta Cryst. A39, 876-881'
_refine_ls_abs_structure_Flack 0.082(8)
_refine_ls_extinction_method none
_refine_ls_goodness_of_fit_ref 0.864
_refine_ls_hydrogen_treatment constr
_refine_ls_matrix_type full
_refine_ls_number_parameters 1147
_refine_ls_number_reflns 12765
_refine_ls_number_restraints 2
_refine_ls_restrained_S_all 0.864
_refine_ls_R_factor_all 0.0575
_refine_ls_R_factor_gt 0.0415
_refine_ls_shift/su_max 0.001
_refine_ls_shift/su_mean 0.000
_refine_ls_structure_factor_coef Fsqd
_refine_ls_weighting_details 'calc w=1/[\s^2^(Fo^2^)+(0.1000P)^2^+0.0000P] where P=(Fo^2^+2Fc^2^)/3'
_refine_ls_weighting_scheme calc
_refine_ls_wR_factor_gt 0.1094
_refine_ls_wR_factor_ref 0.1252
_reflns_number_gt 10374
_reflns_number_total 12765
_reflns_threshold_expression >2sigma(I)
_cod_data_source_file ic401484d_si_002.cif
_cod_data_source_block 6_Zn2Dy2
_cod_depositor_comments
;
The following automatic conversions were performed:

'_symmetry_cell_setting' value 'Monoclinic' changed to 'monoclinic'
according to
/usr/data/users/saulius/automatic-downloads/current/ACS/lib/dictionaries/cif_core.dic
dictionary named 'cif_core.dic' version 2.4.2 from
2011-04-26.

'_exptl_absorpt_correction_type' value 'MULTI-SCAN'
changed to 'multi-scan' according to
/usr/data/users/saulius/automatic-downloads/current/ACS/lib/dictionaries/cif_core.dic
dictionary named 'cif_core.dic' version 2.4.2 from 2011-04-26.

Automatic conversion script
Id: cif_fix_values 2281 2013-09-26 08:29:07Z andrius 
;
_cod_original_sg_symbol_H-M Cc
_cod_database_code 4337340

loop_
_symmetry_equiv_pos_as_xyz
'x, y, z'
'x, -y, z+1/2'
'x+1/2, y+1/2, z'
'x+1/2, -y+1/2, z+1/2'

loop_
_atom_site_label
_atom_site_type_symbol
_atom_site_fract_x
_atom_site_fract_y
_atom_site_fract_z
_atom_site_U_iso_or_equiv
_atom_site_adp_type
_atom_site_occupancy
_atom_site_symmetry_multiplicity
_atom_site_calc_flag
_atom_site_refinement_flags
Dy1 Dy 0.34591(3) 0.269888(14) 0.298673(18) 0.05395(13) Uani 1 1 d .
Dy2 Dy 0.40864(3) 0.439340(14) 0.34710(2) 0.06010(14) Uani 1 1 d .
Zn2 Zn 0.52754(7) 0.33797(3) 0.39652(4) 0.0486(2) Uani 1 1 d .
Zn1 Zn 0.22448(8) 0.37153(4) 0.24759(5) 0.0584(3) Uani 1 1 d .
O16 O 0.3430(5) 0.32048(19) 0.3773(3) 0.0528(14) Uani 1 1 d .
O15 O 0.2748(5) 0.3830(2) 0.3482(3) 0.0579(15) Uani 1 1 d .
O7 O 0.5195(5) 0.2832(2) 0.3467(3) 0.0557(15) Uani 1 1 d .
O13 O 0.3916(5) 0.3352(2) 0.2526(3) 0.0615(16) Uani 1 1 d .
O14 O 0.5019(5) 0.3780(2) 0.3112(3) 0.0557(15) Uani 1 1 d .
O8 O 0.4881(5) 0.39685(19) 0.4242(3) 0.0545(14) Uani 1 1 d .
O2 O 0.1909(5) 0.3095(2) 0.2647(3) 0.0590(15) Uani 1 1 d .
C66 C 0.5467(8) 0.3624(4) 0.2197(5) 0.066(3) Uani 1 1 d .
C65 C 0.4780(7) 0.3582(3) 0.2639(4) 0.055(2) Uani 1 1 d .
C44 C 0.7447(7) 0.3220(4) 0.4649(5) 0.065(3) Uani 1 1 d .
H44A H 0.8109 0.3348 0.4860 0.078 Uiso 1 1 calc R
H44B H 0.7639 0.2946 0.4497 0.078 Uiso 1 1 calc R
C43 C 0.6677(8) 0.3142(4) 0.5071(5) 0.069(3) Uani 1 1 d .
H43A H 0.6958 0.2909 0.5330 0.083 Uiso 1 1 calc R
H43B H 0.6663 0.3396 0.5310 0.083 Uiso 1 1 calc R
C54 C 0.5514(8) 0.4111(3) 0.4742(4) 0.064(3) Uani 1 1 d .
C45 C 0.7574(8) 0.3407(4) 0.3651(5) 0.068(3) Uani 1 1 d .
H45A H 0.7284 0.3584 0.3324 0.102 Uiso 1 1 calc R
H45B H 0.7471 0.3111 0.3542 0.102 Uiso 1 1 calc R
H45C H 0.8336 0.3464 0.3769 0.102 Uiso 1 1 calc R
C67 C 0.6289(9) 0.3939(4) 0.2267(6) 0.079(3) Uani 1 1 d .
H67 H 0.6402 0.4114 0.2596 0.095 Uiso 1 1 calc R
C47 C 0.6645(9) 0.4098(3) 0.4792(5) 0.071(3) Uani 1 1 d .
C48 C 0.7301(10) 0.4253(4) 0.5313(6) 0.082(3) Uani 1 1 d .
H48 H 0.8051 0.4265 0.5339 0.099 Uiso 1 1 calc R
C71 C 0.5316(10) 0.3338(5) 0.1714(5) 0.084(3) Uani 1 1 d .
H71 H 0.4792 0.3124 0.1681 0.100 Uiso 1 1 calc R
C46 C 0.7150(9) 0.3953(3) 0.4305(5) 0.069(3) Uani 1 1 d .
H46A H 0.7924 0.4009 0.4401 0.083 Uiso 1 1 calc R
H46B H 0.6862 0.4123 0.3963 0.083 Uiso 1 1 calc R
C33 C 0.5990(7) 0.2535(3) 0.3680(4) 0.057(2) Uani 1 1 d .
C40 C 0.6124(8) 0.2404(3) 0.4257(5) 0.062(3) Uani 1 1 d .
C39 C 0.6950(11) 0.2117(4) 0.4472(6) 0.089(4) Uani 1 1 d .
H39 H 0.7012 0.2024 0.4858 0.107 Uiso 1 1 calc R
C12 C 0.0813(10) 0.3917(4) 0.1357(5) 0.080(3) Uani 1 1 d .
H12A H 0.0402 0.3810 0.0992 0.096 Uiso 1 1 calc R
H12B H 0.1052 0.4205 0.1286 0.096 Uiso 1 1 calc R
C11 C 0.0059(9) 0.3939(5) 0.1809(5) 0.086(4) Uani 1 1 d .
H11A H -0.0459 0.4169 0.1704 0.103 Uiso 1 1 calc R
H11B H -0.0348 0.3674 0.1797 0.103 Uiso 1 1 calc R
C10 C -0.0012(9) 0.3832(5) 0.2833(6) 0.086(4) Uani 1 1 d .
H10A H 0.0395 0.3836 0.3225 0.129 Uiso 1 1 calc R
H10B H -0.0211 0.3543 0.2723 0.129 Uiso 1 1 calc R
H10C H -0.0658 0.4002 0.2816 0.129 Uiso 1 1 calc R
C9 C 0.0856(10) 0.4466(4) 0.2572(5) 0.080(3) Uani 1 1 d .
H9A H 0.1240 0.4487 0.2973 0.095 Uiso 1 1 calc R
H9B H 0.0159 0.4607 0.2552 0.095 Uiso 1 1 calc R
C20 C 0.0186(8) 0.2739(4) 0.2579(5) 0.068(3) Uani 1 1 d .
C22 C 0.0959(7) 0.2938(4) 0.2306(4) 0.069(3) Uani 1 1 d .
C15 C 0.0794(8) 0.2983(4) 0.1710(4) 0.062(3) Uani 1 1 d .
C21 C 0.0321(10) 0.2672(4) 0.3234(6) 0.086(4) Uani 1 1 d .
H21A H 0.0950 0.2826 0.3426 0.129 Uiso 1 1 calc R
H21B H 0.0413 0.2373 0.3322 0.129 Uiso 1 1 calc R
H21C H -0.0312 0.2776 0.3371 0.129 Uiso 1 1 calc R
C74 C 0.1876(9) 0.3115(5) 0.4524(5) 0.079(3) Uani 1 1 d .
H74 H 0.2266 0.2871 0.4465 0.095 Uiso 1 1 calc R
C73 C 0.2012(8) 0.3478(4) 0.4223(4) 0.059(2) Uani 1 1 d .
C72 C 0.2772(7) 0.3501(3) 0.3796(4) 0.049(2) Uani 1 1 d .
C78 C 0.1424(8) 0.3844(4) 0.4317(5) 0.072(3) Uani 1 1 d .
H78 H 0.1501 0.4096 0.4114 0.086 Uiso 1 1 calc R
C42 C 0.4806(9) 0.3162(4) 0.5199(5) 0.074(3) Uani 1 1 d .
H42A H 0.4063 0.3124 0.5012 0.112 Uiso 1 1 calc R
H42B H 0.4928 0.3457 0.5307 0.112 Uiso 1 1 calc R
H42C H 0.4953 0.2986 0.5543 0.112 Uiso 1 1 calc R
C26 C 0.4240(12) 0.1679(4) 0.3234(8) 0.095(4) Uani 1 1 d .
C25 C 0.3684(14) 0.1584(5) 0.3681(8) 0.113(5) Uani 1 1 d .
H25 H 0.3702 0.1310 0.3836 0.136 Uiso 1 1 calc R
C24 C 0.3109(13) 0.1898(5) 0.3890(7) 0.100(4) Uani 1 1 d .
C37 C 0.7682(12) 0.1964(4) 0.4140(6) 0.095(4) Uani 1 1 d .
O4 O 0.4360(6) 0.2023(3) 0.2999(4) 0.081(2) Uani 1 1 d .
O3 O 0.3021(7) 0.2291(2) 0.3763(3) 0.078(2) Uani 1 1 d .
O6 O 0.3706(6) 0.2514(3) 0.2036(3) 0.0741(19) Uani 1 1 d .
O5 O 0.2112(6) 0.2176(3) 0.2603(3) 0.076(2) Uani 1 1 d .
N3 N 0.6999(6) 0.3501(2) 0.4149(3) 0.0582(19) Uani 1 1 d .
N4 N 0.5539(6) 0.3037(3) 0.4788(3) 0.0559(18) Uani 1 1 d .
N1 N 0.1790(7) 0.3641(4) 0.1533(4) 0.078(3) Uani 1 1 d .
N2 N 0.0662(7) 0.4011(3) 0.2427(4) 0.075(2) Uani 1 1 d .
C14 C 0.1615(9) 0.3188(4) 0.1412(5) 0.078(3) Uani 1 1 d .
H14A H 0.2302 0.3040 0.1527 0.094 Uiso 1 1 calc R
H14B H 0.1393 0.3151 0.0993 0.094 Uiso 1 1 calc R
O1 O 0.3061(5) 0.4286(2) 0.2537(3) 0.0606(16) Uani 1 1 d .
C1 C 0.2578(9) 0.4600(4) 0.2177(5) 0.079(3) Uani 1 1 d .
C3 C 0.4330(11) 0.4716(5) 0.1790(7) 0.110(5) Uani 1 1 d .
H3A H 0.4773 0.4745 0.2170 0.165 Uiso 1 1 calc R
H3B H 0.4596 0.4904 0.1520 0.165 Uiso 1 1 calc R
H3C H 0.4360 0.4426 0.1658 0.165 Uiso 1 1 calc R
C2 C 0.3170(11) 0.4831(5) 0.1823(6) 0.098(4) Uani 1 1 d .
C4 C 0.2650(13) 0.5155(5) 0.1481(7) 0.117(5) Uani 1 1 d .
H4 H 0.3025 0.5301 0.1230 0.140 Uiso 1 1 calc R
C41 C 0.5401(9) 0.2574(3) 0.4637(5) 0.070(3) Uani 1 1 d .
H41A H 0.5515 0.2411 0.4997 0.084 Uiso 1 1 calc R
H41B H 0.4654 0.2528 0.4446 0.084 Uiso 1 1 calc R
C77 C 0.0718(10) 0.3826(6) 0.4721(6) 0.100(4) Uani 1 1 d .
H77 H 0.0318 0.4065 0.4791 0.120 Uiso 1 1 calc R
C76 C 0.0625(11) 0.3453(7) 0.5010(6) 0.113(6) Uani 1 1 d .
H76 H 0.0164 0.3442 0.5283 0.136 Uiso 1 1 calc R
C75 C 0.1179(11) 0.3104(5) 0.4912(5) 0.092(4) Uani 1 1 d .
H75 H 0.1088 0.2852 0.5110 0.110 Uiso 1 1 calc R
C52 C 0.5048(9) 0.4240(3) 0.5229(5) 0.073(3) Uani 1 1 d .
C53 C 0.3845(9) 0.4246(4) 0.5182(6) 0.086(3) Uani 1 1 d .
H53A H 0.3661 0.4361 0.5535 0.129 Uiso 1 1 calc R
H53B H 0.3569 0.3959 0.5125 0.129 Uiso 1 1 calc R
H53C H 0.3529 0.4420 0.4855 0.129 Uiso 1 1 calc R
C49 C 0.6844(14) 0.4383(4) 0.5781(6) 0.099(4) Uani 1 1 d .
C16 C -0.0167(9) 0.2820(5) 0.1371(5) 0.089(4) Uani 1 1 d .
H16 H -0.0281 0.2854 0.0967 0.106 Uiso 1 1 calc R
C19 C -0.0747(9) 0.2582(5) 0.2224(6) 0.089(4) Uani 1 1 d .
H19 H -0.1269 0.2450 0.2403 0.107 Uiso 1 1 calc R
C7 C 0.0987(14) 0.5034(5) 0.1841(7) 0.114(5) Uani 1 1 d .
H7 H 0.0260 0.5096 0.1845 0.137 Uiso 1 1 calc R
C5 C 0.1550(16) 0.5274(7) 0.1500(9) 0.148(8) Uani 1 1 d .
C51 C 0.5738(14) 0.4370(4) 0.5725(6) 0.098(4) Uani 1 1 d .
H51 H 0.5432 0.4454 0.6045 0.118 Uiso 1 1 calc R
C35 C 0.6497(9) 0.2500(5) 0.2684(5) 0.082(3) Uani 1 1 d .
H35A H 0.5764 0.2434 0.2504 0.122 Uiso 1 1 calc R
H35B H 0.6994 0.2344 0.2492 0.122 Uiso 1 1 calc R
H35C H 0.6621 0.2802 0.2651 0.122 Uiso 1 1 calc R
C34 C 0.6671(9) 0.2378(4) 0.3320(5) 0.071(3) Uani 1 1 d .
C31 C 0.3450(11) 0.2188(5) 0.1727(6) 0.097(4) Uani 1 1 d .
C32 C 0.4137(11) 0.2127(7) 0.1253(6) 0.108(5) Uani 1 1 d .
C29 C 0.2051(10) 0.1907(4) 0.2211(6) 0.086(3) Uani 1 1 d .
C30 C 0.2676(11) 0.1873(5) 0.1767(6) 0.093(4) Uani 1 1 d .
H30 H 0.2576 0.1646 0.1506 0.112 Uiso 1 1 calc R
F12 F 0.3945(7) 0.1777(4) 0.0960(4) 0.142(4) Uani 1 1 d .
F11 F 0.5159(7) 0.2164(5) 0.1439(5) 0.183(6) Uani 1 1 d .
F10 F 0.3877(9) 0.2434(4) 0.0858(5) 0.152(4) Uani 1 1 d .
C55 C 0.145(2) 0.5170(6) 0.4207(11) 0.132(7) Uani 1 1 d .
C56 C 0.2315(13) 0.5083(6) 0.3857(8) 0.112(5) Uani 1 1 d .
C57 C 0.2668(16) 0.5461(6) 0.3554(9) 0.133(7) Uani 1 1 d .
H57 H 0.2394 0.5730 0.3620 0.160 Uiso 1 1 calc R
C58 C 0.3421(17) 0.5418(5) 0.3165(8) 0.115(5) Uani 1 1 d .
O9 O 0.2626(7) 0.4718(3) 0.3805(4) 0.085(2) Uani 1 1 d .
O10 O 0.3884(7) 0.5094(3) 0.3068(4) 0.090(2) Uani 1 1 d .
C28 C 0.1146(16) 0.1577(6) 0.2197(9) 0.118(5) Uani 1 1 d .
F8 F 0.0565(12) 0.1631(4) 0.2591(7) 0.193(6) Uani 1 1 d .
F7 F 0.0461(14) 0.1559(6) 0.1712(8) 0.264(11) Uani 1 1 d .
F9 F 0.1511(12) 0.1195(4) 0.2296(9) 0.219(8) Uani 1 1 d .
F13 F 0.0599(12) 0.4975(8) 0.3989(9) 0.250(11) Uani 1 1 d .
F14 F 0.1217(14) 0.5540(4) 0.4318(8) 0.210(7) Uani 1 1 d .
F15 F 0.1713(18) 0.4997(6) 0.4702(8) 0.236(10) Uani 1 1 d .
C50 C 0.7589(18) 0.4544(7) 0.6354(8) 0.157(8) Uani 1 1 d .
H50A H 0.7627 0.4329 0.6652 0.235 Uiso 1 1 calc R
H50B H 0.7290 0.4802 0.6485 0.235 Uiso 1 1 calc R
H50C H 0.8305 0.4600 0.6277 0.235 Uiso 1 1 calc R
C23 C 0.252(2) 0.1783(8) 0.4392(10) 0.150(8) Uani 1 1 d .
F1 F 0.1547(17) 0.1924(7) 0.4340(10) 0.269(12) Uani 1 1 d .
F2 F 0.300(2) 0.1940(8) 0.4872(7) 0.304(15) Uani 1 1 d .
F3 F 0.2499(19) 0.1398(4) 0.4519(8) 0.258(10) Uani 1 1 d .
C60 C 0.544(3) 0.5478(7) 0.4804(9) 0.156(10) Uani 1 1 d .
C62 C 0.630(2) 0.5240(6) 0.3977(11) 0.151(8) Uani 1 1 d .
H62 H 0.6791 0.5461 0.4078 0.182 Uiso 1 1 calc R
C63 C 0.6364(13) 0.4965(5) 0.3484(9) 0.113(5) Uani 1 1 d .
C61 C 0.545(2) 0.5164(5) 0.4304(8) 0.151(9) Uani 1 1 d .
C69 C 0.6784(13) 0.3711(7) 0.1359(8) 0.125(7) Uani 1 1 d .
H69 H 0.7223 0.3737 0.1077 0.150 Uiso 1 1 calc R
C70 C 0.5968(13) 0.3384(6) 0.1290(6) 0.117(5) Uani 1 1 d .
H70 H 0.5874 0.3205 0.0965 0.140 Uiso 1 1 calc R
C68 C 0.6942(12) 0.3987(6) 0.1828(8) 0.114(5) Uani 1 1 d .
H68 H 0.7467 0.4201 0.1857 0.136 Uiso 1 1 calc R
F19 F 0.5452(16) 0.5859(4) 0.4669(7) 0.222(8) Uani 1 1 d .
F21 F 0.476(3) 0.5414(8) 0.5126(14) 0.34(2) Uani 1 1 d .
F20 F 0.631(3) 0.5433(8) 0.5190(11) 0.305(16) Uani 1 1 d .
O12 O 0.5786(6) 0.4649(2) 0.3323(4) 0.079(2) Uani 1 1 d .
O11 O 0.4751(7) 0.4895(3) 0.4235(4) 0.085(2) Uani 1 1 d .
C36 C 0.7502(10) 0.2096(4) 0.3556(6) 0.081(3) Uani 1 1 d .
H36 H 0.7958 0.1992 0.3313 0.097 Uiso 1 1 calc R
C38 C 0.8619(16) 0.1666(6) 0.4396(9) 0.152(8) Uani 1 1 d .
H38A H 0.8766 0.1695 0.4815 0.228 Uiso 1 1 calc R
H38B H 0.9257 0.1742 0.4242 0.228 Uiso 1 1 calc R
H38C H 0.8423 0.1376 0.4294 0.228 Uiso 1 1 calc R
C17 C -0.0940(9) 0.2614(5) 0.1622(5) 0.093(4) Uani 1 1 d .
C18 C -0.1987(12) 0.2433(7) 0.1268(7) 0.133(6) Uani 1 1 d .
H18A H -0.1873 0.2363 0.0881 0.199 Uiso 1 1 calc R
H18B H -0.2555 0.2643 0.1245 0.199 Uiso 1 1 calc R
H18C H -0.2193 0.2180 0.1456 0.199 Uiso 1 1 calc R
C8 C 0.1492(10) 0.4695(4) 0.2183(6) 0.087(4) Uani 1 1 d .
C6 C 0.104(2) 0.5643(8) 0.1110(13) 0.230(16) Uani 1 1 d .
H6A H 0.0342 0.5556 0.0898 0.344 Uiso 1 1 calc R
H6B H 0.1504 0.5719 0.0839 0.344 Uiso 1 1 calc R
H6C H 0.0947 0.5886 0.1350 0.344 Uiso 1 1 calc R
F23 F 0.7068(15) 0.5063(7) 0.2662(8) 0.241(10) Uani 1 1 d .
C64 C 0.7298(16) 0.5052(6) 0.3210(12) 0.128(7) Uani 1 1 d .
F22 F 0.7965(12) 0.4730(4) 0.3270(10) 0.223(9) Uani 1 1 d .
F24 F 0.7869(13) 0.5378(5) 0.3328(9) 0.240(9) Uani 1 1 d .
C13 C 0.2629(11) 0.3798(6) 0.1203(5) 0.106(5) Uani 1 1 d .
H13A H 0.3297 0.3646 0.1328 0.159 Uiso 1 1 calc R
H13B H 0.2748 0.4098 0.1276 0.159 Uiso 1 1 calc R
H13C H 0.2384 0.3752 0.0792 0.159 Uiso 1 1 calc R
C27 C 0.4805(18) 0.1285(5) 0.2999(13) 0.141(8) Uani 1 1 d .
F5 F 0.569(2) 0.1237(7) 0.3387(12) 0.299(13) Uani 1 1 d .
F4 F 0.534(2) 0.1397(6) 0.2606(13) 0.291(15) Uani 1 1 d .
F6 F 0.4336(17) 0.1005(6) 0.2864(15) 0.37(2) Uani 1 1 d .
F16 F 0.4246(14) 0.5764(4) 0.2435(7) 0.182(6) Uani 1 1 d .
F17 F 0.2891(19) 0.6012(8) 0.2594(15) 0.348(18) Uani 1 1 d .
F18 F 0.413(2) 0.6092(5) 0.3195(8) 0.272(14) Uani 1 1 d .
C59 C 0.374(2) 0.5806(5) 0.2852(15) 0.167(10) Uani 1 1 d .

loop_
_atom_site_aniso_label
_atom_site_aniso_U_11
_atom_site_aniso_U_22
_atom_site_aniso_U_33
_atom_site_aniso_U_23
_atom_site_aniso_U_13
_atom_site_aniso_U_12
Dy1 0.0447(2) 0.0701(3) 0.0466(2) -0.0009(2) 0.00696(16) -0.00092(19)
Dy2 0.0549(2) 0.0632(3) 0.0635(3) 0.0114(2) 0.0139(2) 0.0076(2)
Zn2 0.0421(5) 0.0582(6) 0.0450(6) 0.0020(4) 0.0059(4) 0.0030(4)
Zn1 0.0438(6) 0.0851(8) 0.0462(6) 0.0110(5) 0.0081(5) 0.0089(5)
O16 0.047(3) 0.064(4) 0.048(3) 0.005(3) 0.012(3) 0.006(3)
O15 0.048(3) 0.083(4) 0.045(3) 0.008(3) 0.015(3) 0.008(3)
O7 0.038(3) 0.073(4) 0.057(4) 0.004(3) 0.010(3) 0.012(3)
O13 0.046(4) 0.093(5) 0.047(4) 0.004(3) 0.012(3) 0.004(3)
O14 0.044(3) 0.076(4) 0.048(4) 0.005(3) 0.012(3) 0.000(3)
O8 0.056(4) 0.059(3) 0.048(3) -0.006(3) 0.006(3) 0.002(3)
O2 0.044(3) 0.077(4) 0.054(4) 0.002(3) 0.005(3) -0.002(3)
C66 0.046(5) 0.101(8) 0.053(6) 0.013(6) 0.015(5) 0.011(5)
C65 0.031(4) 0.081(7) 0.053(6) 0.010(5) 0.010(4) 0.012(4)
C44 0.038(5) 0.081(7) 0.071(7) 0.021(5) -0.005(4) -0.001(4)
C43 0.056(6) 0.091(7) 0.054(6) 0.016(5) -0.009(5) -0.006(5)
C54 0.065(6) 0.064(6) 0.059(6) -0.008(5) 0.000(5) -0.010(5)
C45 0.052(5) 0.091(8) 0.066(7) -0.006(5) 0.020(5) 0.008(5)
C67 0.056(6) 0.088(8) 0.102(9) 0.031(6) 0.036(6) 0.011(5)
C47 0.070(7) 0.073(7) 0.066(7) -0.008(5) 0.004(5) -0.006(5)
C48 0.075(7) 0.090(8) 0.077(8) -0.024(6) -0.001(6) -0.020(6)
C71 0.067(7) 0.131(10) 0.057(7) 0.012(7) 0.022(5) 0.019(7)
C46 0.053(6) 0.081(7) 0.071(7) 0.009(5) 0.006(5) -0.011(5)
C33 0.044(5) 0.065(6) 0.057(6) -0.010(5) 0.000(4) 0.002(4)
C40 0.058(6) 0.061(6) 0.067(7) 0.000(5) 0.011(5) 0.011(5)
C39 0.095(9) 0.067(7) 0.098(10) 0.013(6) 0.000(7) 0.016(6)
C12 0.075(7) 0.116(9) 0.046(6) 0.023(6) 0.002(5) 0.032(6)
C11 0.051(6) 0.148(11) 0.057(7) 0.003(7) 0.005(5) 0.010(6)
C10 0.052(6) 0.120(10) 0.093(9) 0.014(7) 0.035(6) 0.007(6)
C9 0.069(7) 0.096(9) 0.074(8) 0.012(6) 0.013(6) 0.029(6)
C20 0.040(5) 0.091(7) 0.074(7) -0.013(5) 0.010(5) -0.002(5)
C22 0.039(5) 0.108(8) 0.056(6) -0.010(6) 0.000(4) -0.002(5)
C15 0.045(5) 0.094(7) 0.050(6) 0.001(5) 0.013(4) 0.006(5)
C21 0.071(7) 0.117(10) 0.073(8) -0.010(7) 0.019(6) -0.015(6)
C74 0.053(6) 0.132(10) 0.053(6) 0.014(6) 0.013(5) -0.009(6)
C73 0.047(5) 0.095(7) 0.037(5) 0.001(5) 0.013(4) -0.004(5)
C72 0.051(5) 0.060(6) 0.034(5) 0.000(4) 0.007(4) -0.011(4)
C78 0.048(5) 0.110(8) 0.059(6) -0.006(5) 0.018(5) 0.002(5)
C42 0.061(6) 0.111(8) 0.053(6) 0.001(6) 0.017(5) -0.006(6)
C26 0.092(10) 0.068(8) 0.121(12) -0.012(8) 0.011(8) 0.006(7)
C25 0.112(12) 0.096(11) 0.131(13) 0.038(10) 0.020(11) -0.002(9)
C24 0.108(11) 0.092(10) 0.097(10) 0.004(8) 0.008(8) -0.014(8)
C37 0.097(9) 0.085(8) 0.102(10) 0.003(7) 0.016(8) 0.037(7)
O4 0.060(4) 0.074(5) 0.106(6) 0.009(4) 0.006(4) -0.002(4)
O3 0.086(5) 0.078(5) 0.069(5) 0.002(4) 0.013(4) -0.019(4)
O6 0.066(4) 0.095(5) 0.062(4) -0.014(4) 0.015(3) 0.005(4)
O5 0.066(4) 0.089(5) 0.070(5) -0.016(4) 0.005(4) 0.000(4)
N3 0.045(4) 0.069(5) 0.057(5) 0.005(4) 0.001(3) -0.003(3)
N4 0.048(4) 0.073(5) 0.046(4) 0.003(3) 0.005(3) -0.005(3)
N1 0.058(5) 0.128(9) 0.048(5) 0.014(5) 0.012(4) 0.018(5)
N2 0.054(5) 0.115(8) 0.055(5) 0.009(5) 0.007(4) 0.011(5)
C14 0.066(7) 0.122(10) 0.046(6) 0.001(6) 0.008(5) 0.003(6)
O1 0.051(4) 0.083(4) 0.048(4) 0.009(3) 0.008(3) -0.006(3)
C1 0.072(7) 0.090(8) 0.075(7) 0.040(6) 0.013(6) 0.022(6)
C3 0.087(9) 0.135(12) 0.110(11) 0.057(9) 0.028(8) -0.002(8)
C2 0.088(8) 0.126(10) 0.087(9) 0.050(8) 0.031(7) 0.026(7)
C4 0.102(10) 0.141(13) 0.111(11) 0.075(10) 0.031(8) 0.012(9)
C41 0.071(7) 0.067(6) 0.069(7) 0.019(5) 0.007(5) -0.001(5)
C77 0.063(7) 0.177(14) 0.067(8) -0.008(9) 0.034(6) 0.013(8)
C76 0.059(7) 0.23(2) 0.055(8) -0.019(10) 0.026(6) -0.015(10)
C75 0.074(8) 0.148(12) 0.058(7) 0.021(7) 0.024(6) -0.012(8)
C52 0.083(7) 0.075(6) 0.058(6) -0.015(5) 0.006(5) 0.011(5)
C53 0.070(7) 0.106(8) 0.086(8) -0.014(7) 0.025(6) 0.014(6)
C49 0.115(12) 0.095(9) 0.074(9) -0.005(6) -0.015(8) -0.008(7)
C16 0.058(7) 0.148(11) 0.055(7) -0.018(7) -0.004(5) 0.024(7)
C19 0.045(6) 0.142(11) 0.082(9) -0.026(7) 0.014(5) -0.024(6)
C7 0.114(11) 0.112(11) 0.110(12) 0.055(9) 0.003(9) 0.036(9)
C5 0.131(14) 0.176(17) 0.134(15) 0.105(14) 0.014(11) 0.049(12)
C51 0.127(13) 0.087(8) 0.082(9) -0.020(7) 0.023(8) 0.006(8)
C35 0.058(6) 0.114(9) 0.074(8) -0.004(7) 0.014(5) 0.012(6)
C34 0.061(6) 0.079(7) 0.073(7) -0.011(5) 0.011(5) 0.011(5)
C31 0.072(8) 0.145(12) 0.072(8) -0.038(8) 0.010(6) 0.008(8)
C32 0.080(9) 0.192(16) 0.050(7) -0.044(10) 0.007(6) -0.005(9)
C29 0.072(7) 0.104(9) 0.081(9) -0.022(8) 0.009(6) -0.018(7)
C30 0.077(8) 0.121(10) 0.079(8) -0.034(7) 0.007(7) -0.002(7)
F12 0.106(6) 0.217(10) 0.105(6) -0.091(7) 0.028(5) 0.001(6)
F11 0.068(5) 0.361(18) 0.120(8) -0.119(10) 0.020(5) 0.007(7)
F10 0.136(8) 0.242(12) 0.088(7) -0.011(7) 0.051(6) -0.043(8)
C55 0.151(19) 0.110(13) 0.149(18) 0.015(12) 0.063(15) 0.051(12)
C56 0.088(10) 0.117(13) 0.136(14) -0.012(10) 0.031(9) 0.006(9)
C57 0.143(15) 0.102(12) 0.168(18) 0.010(11) 0.065(14) 0.049(11)
C58 0.137(14) 0.086(10) 0.129(15) 0.018(9) 0.041(12) 0.008(10)
O9 0.080(5) 0.075(5) 0.103(6) 0.001(4) 0.029(4) 0.018(4)
O10 0.098(6) 0.073(5) 0.101(6) 0.012(4) 0.024(5) 0.020(4)
C28 0.115(13) 0.116(14) 0.123(14) -0.013(10) 0.022(11) -0.038(10)
F8 0.205(13) 0.168(10) 0.231(15) -0.052(10) 0.104(12) -0.109(10)
F7 0.226(16) 0.32(2) 0.207(15) 0.044(14) -0.082(14) -0.167(17)
F9 0.177(13) 0.104(8) 0.38(3) 0.011(11) 0.062(15) -0.017(8)
F13 0.101(9) 0.38(3) 0.29(2) -0.108(19) 0.085(11) -0.006(12)
F14 0.261(18) 0.142(9) 0.261(17) -0.011(10) 0.142(14) 0.083(10)
F15 0.30(2) 0.249(17) 0.196(15) 0.055(14) 0.140(15) 0.136(17)
C50 0.169(18) 0.190(18) 0.091(12) -0.062(12) -0.030(11) -0.017(14)
C23 0.18(2) 0.159(18) 0.114(15) 0.043(13) 0.034(15) -0.072(16)
F1 0.186(16) 0.34(3) 0.31(3) 0.18(2) 0.131(17) 0.020(17)
F2 0.45(4) 0.37(3) 0.118(11) -0.014(14) 0.107(16) -0.22(3)
F3 0.43(3) 0.131(10) 0.267(18) 0.040(11) 0.199(19) -0.063(13)
C60 0.26(3) 0.109(14) 0.089(13) -0.035(11) 0.007(17) -0.049(16)
C62 0.20(2) 0.100(13) 0.154(19) 0.023(13) 0.035(16) -0.047(13)
C63 0.092(10) 0.094(10) 0.156(15) -0.005(10) 0.029(9) -0.005(8)
C61 0.28(3) 0.052(8) 0.111(14) 0.007(8) 0.003(16) -0.040(13)
C69 0.079(10) 0.203(19) 0.106(13) 0.052(13) 0.052(10) 0.014(11)
C70 0.103(11) 0.182(16) 0.079(9) 0.007(9) 0.054(8) 0.023(11)
C68 0.074(9) 0.162(15) 0.110(12) 0.054(12) 0.030(8) -0.014(9)
F19 0.37(2) 0.079(7) 0.221(15) -0.005(7) 0.064(15) 0.023(10)
F21 0.54(5) 0.24(2) 0.31(3) -0.18(2) 0.25(4) -0.20(3)
F20 0.40(3) 0.27(2) 0.207(19) -0.109(18) -0.06(3) 0.10(3)
O12 0.066(5) 0.065(4) 0.108(6) 0.007(4) 0.018(4) -0.014(4)
O11 0.102(6) 0.065(5) 0.087(6) 0.002(4) 0.014(4) -0.002(4)
C36 0.081(8) 0.076(7) 0.085(9) -0.001(6) 0.012(6) 0.013(6)
C38 0.147(16) 0.136(14) 0.155(17) -0.009(12) -0.023(13) 0.082(13)
C17 0.044(6) 0.166(13) 0.068(8) -0.042(8) 0.002(5) -0.010(6)
C18 0.074(9) 0.208(18) 0.111(12) -0.065(12) 0.001(8) -0.036(10)
C8 0.066(7) 0.114(10) 0.083(8) 0.042(7) 0.018(6) 0.021(6)
C6 0.19(2) 0.24(3) 0.25(3) 0.18(3) 0.03(2) 0.08(2)
F23 0.191(15) 0.36(3) 0.187(15) 0.072(17) 0.080(13) -0.079(17)
C64 0.099(12) 0.096(11) 0.19(2) 0.033(12) 0.047(13) -0.024(10)
F22 0.159(11) 0.147(10) 0.40(3) 0.043(13) 0.152(15) -0.014(9)
F24 0.202(14) 0.156(11) 0.39(3) -0.066(13) 0.137(16) -0.106(11)
C13 0.092(9) 0.175(14) 0.059(7) 0.035(8) 0.036(6) 0.028(9)
C27 0.122(14) 0.051(8) 0.24(3) 0.001(11) -0.004(16) 0.031(9)
F5 0.28(2) 0.27(2) 0.33(3) -0.01(2) 0.02(2) 0.18(2)
F4 0.37(3) 0.184(16) 0.39(3) 0.008(18) 0.26(3) 0.080(18)
F6 0.25(2) 0.178(14) 0.72(6) -0.24(2) 0.22(3) -0.095(15)
F16 0.257(16) 0.110(7) 0.215(13) 0.023(8) 0.139(13) -0.010(8)
F17 0.26(2) 0.26(2) 0.50(4) 0.24(3) 0.01(3) 0.05(2)
F18 0.52(4) 0.107(9) 0.24(2) -0.014(11) 0.20(2) -0.051(16)
C59 0.22(3) 0.056(9) 0.24(3) 0.049(14) 0.10(2) 0.063(13)

loop_
_atom_type_symbol
_atom_type_description
_atom_type_scat_dispersion_real
_atom_type_scat_dispersion_imag
_atom_type_scat_source
C C 0.0033 0.0016 'International Tables Vol C Tables 4.2.6.8 and 6.1.1.4'
H H 0.0000 0.0000 'International Tables Vol C Tables 4.2.6.8 and 6.1.1.4'
N N 0.0061 0.0033 'International Tables Vol C Tables 4.2.6.8 and 6.1.1.4'
O O 0.0106 0.0060 'International Tables Vol C Tables 4.2.6.8 and 6.1.1.4'
F F 0.0171 0.0103 'International Tables Vol C Tables 4.2.6.8 and 6.1.1.4'
Zn Zn 0.2839 1.4301 'International Tables Vol C Tables 4.2.6.8 and 6.1.1.4'
Dy Dy -0.1892 4.4098 'International Tables Vol C Tables 4.2.6.8 and 6.1.1.4'

loop_
_geom_angle_atom_site_label_1
_geom_angle_atom_site_label_2
_geom_angle_atom_site_label_3
_geom_angle
O7 Dy1 O2 136.9(2)
O7 Dy1 O3 93.1(3)
O2 Dy1 O3 104.9(3)
O7 Dy1 O6 103.3(2)
O2 Dy1 O6 93.0(2)
O3 Dy1 O6 132.3(3)
O7 Dy1 O4 75.6(2)
O2 Dy1 O4 147.1(2)
O3 Dy1 O4 71.6(3)
O6 Dy1 O4 69.9(3)
O7 Dy1 O5 147.6(2)
O2 Dy1 O5 75.5(2)
O3 Dy1 O5 70.9(3)
O6 Dy1 O5 71.6(3)
O4 Dy1 O5 72.6(3)
O7 Dy1 O13 77.6(2)
O2 Dy1 O13 69.3(2)
O3 Dy1 O13 154.4(2)
O6 Dy1 O13 73.2(3)
O4 Dy1 O13 127.1(3)
O5 Dy1 O13 127.9(2)
O7 Dy1 O16 69.8(2)
O2 Dy1 O16 77.6(2)
O3 Dy1 O16 74.9(2)
O6 Dy1 O16 152.8(2)
O4 Dy1 O16 129.6(2)
O5 Dy1 O16 128.4(2)
O13 Dy1 O16 79.6(2)
O8 Dy2 O9 104.3(3)
O8 Dy2 O1 136.6(2)
O9 Dy2 O1 92.2(3)
O8 Dy2 O12 91.9(2)
O9 Dy2 O12 132.8(3)
O1 Dy2 O12 105.9(3)
O8 Dy2 O10 146.8(3)
O9 Dy2 O10 72.3(3)
O1 Dy2 O10 76.4(3)
O12 Dy2 O10 70.4(3)
O8 Dy2 O11 76.0(2)
O9 Dy2 O11 70.1(3)
O1 Dy2 O11 147.0(3)
O12 Dy2 O11 71.5(3)
O10 Dy2 O11 71.8(3)
O8 Dy2 O15 77.1(2)
O9 Dy2 O15 74.5(3)
O1 Dy2 O15 69.0(2)
O12 Dy2 O15 152.7(2)
O10 Dy2 O15 130.2(3)
O11 Dy2 O15 127.8(3)
O8 Dy2 O14 69.5(2)
O9 Dy2 O14 153.4(3)
O1 Dy2 O14 77.8(2)
O12 Dy2 O14 73.8(2)
O10 Dy2 O14 127.4(3)
O11 Dy2 O14 129.5(3)
O15 Dy2 O14 78.9(2)
O8 Zn2 O7 159.6(2)
O8 Zn2 N3 93.9(3)
O7 Zn2 N3 101.8(3)
O8 Zn2 N4 100.1(3)
O7 Zn2 N4 94.0(3)
N3 Zn2 N4 85.5(3)
O8 Zn2 O14 77.2(2)
O7 Zn2 O14 89.0(2)
N3 Zn2 O14 93.2(3)
N4 Zn2 O14 177.0(3)
O8 Zn2 O16 89.2(2)
O7 Zn2 O16 75.5(2)
N3 Zn2 O16 176.6(3)
N4 Zn2 O16 92.5(2)
O14 Zn2 O16 88.9(2)
O2 Zn1 O1 158.9(3)
O2 Zn1 N2 101.4(3)
O1 Zn1 N2 94.1(3)
O2 Zn1 N1 93.9(4)
O1 Zn1 N1 101.6(3)
N2 Zn1 N1 85.4(3)
O2 Zn1 O15 88.8(2)
O1 Zn1 O15 75.8(2)
N2 Zn1 O15 93.9(3)
N1 Zn1 O15 177.3(3)
O2 Zn1 O13 75.2(2)
O1 Zn1 O13 89.5(2)
N2 Zn1 O13 176.5(3)
N1 Zn1 O13 94.0(3)
O15 Zn1 O13 86.9(2)
C72 O16 Zn2 117.0(5)
C72 O16 Dy1 128.0(5)
Zn2 O16 Dy1 98.7(2)
C72 O15 Zn1 115.3(6)
C72 O15 Dy2 130.7(5)
Zn1 O15 Dy2 99.5(2)
C33 O7 Zn2 113.3(5)
C33 O7 Dy1 127.5(5)
Zn2 O7 Dy1 111.8(2)
C65 O13 Zn1 116.4(6)
C65 O13 Dy1 129.6(6)
Zn1 O13 Dy1 98.7(2)
C65 O14 Zn2 117.4(6)
C65 O14 Dy2 128.9(5)
Zn2 O14 Dy2 97.6(2)
C54 O8 Zn2 115.4(6)
C54 O8 Dy2 125.3(5)
Zn2 O8 Dy2 111.7(3)
C22 O2 Zn1 114.2(6)
C22 O2 Dy1 125.4(6)
Zn1 O2 Dy1 112.7(3)
C67 C66 C71 121.4(10)
C67 C66 C65 119.4(11)
C71 C66 C65 119.2(11)
O14 C65 O13 121.2(8)
O14 C65 C66 119.7(9)
O13 C65 C66 119.0(9)
N3 C44 C43 114.0(8)
N3 C44 H44A 108.7
C43 C44 H44A 108.7
N3 C44 H44B 108.7
C43 C44 H44B 108.7
H44A C44 H44B 107.6
N4 C43 C44 114.6(8)
N4 C43 H43A 108.6
C44 C43 H43A 108.6
N4 C43 H43B 108.6
C44 C43 H43B 108.6
H43A C43 H43B 107.6
O8 C54 C47 119.3(9)
O8 C54 C52 121.0(9)
C47 C54 C52 119.5(9)
N3 C45 H45A 109.5
N3 C45 H45B 109.5
H45A C45 H45B 109.5
N3 C45 H45C 109.5
H45A C45 H45C 109.5
H45B C45 H45C 109.5
C66 C67 C68 119.3(14)
C66 C67 H67 120.3
C68 C67 H67 120.3
C54 C47 C48 118.9(11)
C54 C47 C46 120.8(10)
C48 C47 C46 120.1(11)
C49 C48 C47 121.1(12)
C49 C48 H48 119.5
C47 C48 H48 119.5
C70 C71 C66 118.8(14)
C70 C71 H71 120.6
C66 C71 H71 120.6
C47 C46 N3 116.0(9)
C47 C46 H46A 108.3
N3 C46 H46A 108.3
C47 C46 H46B 108.3
N3 C46 H46B 108.3
H46A C46 H46B 107.4
C40 C33 O7 120.1(8)
C40 C33 C34 119.8(9)
O7 C33 C34 120.0(9)
C33 C40 C39 119.7(11)
C33 C40 C41 119.5(9)
C39 C40 C41 120.8(11)
C37 C39 C40 122.9(13)
C37 C39 H39 118.5
C40 C39 H39 118.5
N1 C12 C11 114.3(9)
N1 C12 H12A 108.7
C11 C12 H12A 108.7
N1 C12 H12B 108.7
C11 C12 H12B 108.7
H12A C12 H12B 107.6
N2 C11 C12 113.1(9)
N2 C11 H11A 109.0
C12 C11 H11A 109.0
N2 C11 H11B 109.0
C12 C11 H11B 109.0
H11A C11 H11B 107.8
N2 C10 H10A 109.5
N2 C10 H10B 109.5
H10A C10 H10B 109.5
N2 C10 H10C 109.5
H10A C10 H10C 109.5
H10B C10 H10C 109.5
N2 C9 C8 114.2(11)
N2 C9 H9A 108.7
C8 C9 H9A 108.7
N2 C9 H9B 108.7
C8 C9 H9B 108.7
H9A C9 H9B 107.6
C22 C20 C19 117.6(11)
C22 C20 C21 123.7(9)
C19 C20 C21 118.7(11)
C15 C22 C20 120.9(9)
C15 C22 O2 119.7(9)
C20 C22 O2 119.3(9)
C22 C15 C16 119.1(10)
C22 C15 C14 121.6(9)
C16 C15 C14 119.3(10)
C20 C21 H21A 109.5
C20 C21 H21B 109.5
H21A C21 H21B 109.5
C20 C21 H21C 109.5
H21A C21 H21C 109.5
H21B C21 H21C 109.5
C73 C74 C75 121.1(14)
C73 C74 H74 119.5
C75 C74 H74 119.5
C74 C73 C78 119.0(10)
C74 C73 C72 122.4(10)
C78 C73 C72 118.6(10)
O16 C72 O15 122.2(8)
O16 C72 C73 119.6(9)
O15 C72 C73 118.1(9)
C77 C78 C73 118.9(12)
C77 C78 H78 120.6
C73 C78 H78 120.6
N4 C42 H42A 109.5
N4 C42 H42B 109.5
H42A C42 H42B 109.5
N4 C42 H42C 109.5
H42A C42 H42C 109.5
H42B C42 H42C 109.5
O4 C26 C25 129.8(14)
O4 C26 C27 115.8(17)
C25 C26 C27 114.4(17)
C24 C25 C26 118.9(14)
C24 C25 H25 120.5
C26 C25 H25 120.5
O3 C24 C25 130.5(15)
O3 C24 C23 112.0(17)
C25 C24 C23 117.4(17)
C39 C37 C36 115.5(11)
C39 C37 C38 121.9(14)
C36 C37 C38 122.6(14)
C26 O4 Dy1 133.3(9)
C24 O3 Dy1 133.2(9)
C31 O6 Dy1 132.3(9)
C29 O5 Dy1 133.4(8)
C46 N3 C44 111.3(8)
C46 N3 C45 108.8(8)
C44 N3 C45 108.8(8)
C46 N3 Zn2 107.4(6)
C44 N3 Zn2 106.1(5)
C45 N3 Zn2 114.4(6)
C42 N4 C41 110.3(8)
C42 N4 C43 107.9(8)
C41 N4 C43 112.3(8)
C42 N4 Zn2 114.9(6)
C41 N4 Zn2 106.2(6)
C43 N4 Zn2 105.3(6)
C14 N1 C13 108.6(10)
C14 N1 C12 115.0(10)
C13 N1 C12 106.5(9)
C14 N1 Zn1 107.6(6)
C13 N1 Zn1 113.7(8)
C12 N1 Zn1 105.6(7)
C9 N2 C10 107.9(10)
C9 N2 C11 113.3(10)
C10 N2 C11 107.7(9)
C9 N2 Zn1 106.8(7)
C10 N2 Zn1 115.0(7)
C11 N2 Zn1 106.4(7)
N1 C14 C15 115.1(10)
N1 C14 H14A 108.5
C15 C14 H14A 108.5
N1 C14 H14B 108.5
C15 C14 H14B 108.5
H14A C14 H14B 107.5
C1 O1 Zn1 115.1(7)
C1 O1 Dy2 125.3(7)
Zn1 O1 Dy2 111.9(3)
O1 C1 C8 118.5(10)
O1 C1 C2 120.7(10)
C8 C1 C2 120.8(10)
C2 C3 H3A 109.5
C2 C3 H3B 109.5
H3A C3 H3B 109.5
C2 C3 H3C 109.5
H3A C3 H3C 109.5
H3B C3 H3C 109.5
C4 C2 C1 118.3(12)
C4 C2 C3 120.3(12)
C1 C2 C3 121.3(10)
C2 C4 C5 122.0(12)
C2 C4 H4 119.0
C5 C4 H4 119.0
C40 C41 N4 115.8(8)
C40 C41 H41A 108.3
N4 C41 H41A 108.3
C40 C41 H41B 108.3
N4 C41 H41B 108.3
H41A C41 H41B 107.4
C76 C77 C78 119.0(14)
C76 C77 H77 120.5
C78 C77 H77 120.5
C75 C76 C77 121.7(12)
C75 C76 H76 119.1
C77 C76 H76 119.1
C76 C75 C74 120.3(14)
C76 C75 H75 119.9
C74 C75 H75 119.9
C51 C52 C54 118.0(12)
C51 C52 C53 122.3(12)
C54 C52 C53 119.7(10)
C52 C53 H53A 109.5
C52 C53 H53B 109.5
H53A C53 H53B 109.5
C52 C53 H53C 109.5
H53A C53 H53C 109.5
H53B C53 H53C 109.5
C51 C49 C48 118.1(12)
C51 C49 C50 122.0(16)
C48 C49 C50 119.9(15)
C17 C16 C15 121.8(11)
C17 C16 H16 119.1
C15 C16 H16 119.1
C17 C19 C20 123.6(12)
C17 C19 H19 118.2
C20 C19 H19 118.2
C5 C7 C8 120.9(15)
C5 C7 H7 119.5
C8 C7 H7 119.5
C7 C5 C4 118.0(12)
C7 C5 C6 123.3(19)
C4 C5 C6 118.6(18)
C49 C51 C52 124.2(14)
C49 C51 H51 117.9
C52 C51 H51 117.9
C34 C35 H35A 109.5
C34 C35 H35B 109.5
H35A C35 H35B 109.5
C34 C35 H35C 109.5
H35A C35 H35C 109.5
H35B C35 H35C 109.5
C33 C34 C36 118.7(11)
C33 C34 C35 120.3(9)
C36 C34 C35 121.0(10)
O6 C31 C30 130.0(12)
O6 C31 C32 113.3(14)
C30 C31 C32 116.7(13)
F11 C32 F12 109.7(14)
F11 C32 F10 106.0(17)
F12 C32 F10 104.5(11)
F11 C32 C31 113.7(11)
F12 C32 C31 114.2(15)
F10 C32 C31 108.0(14)
O5 C29 C30 128.6(12)
O5 C29 C28 115.3(14)
C30 C29 C28 116.1(13)
C31 C30 C29 118.7(12)
C31 C30 H30 120.6
C29 C30 H30 120.6
F14 C55 F13 109(2)
F14 C55 F15 104(2)
F13 C55 F15 103(2)
F14 C55 C56 121(2)
F13 C55 C56 109.7(19)
F15 C55 C56 109.0(18)
O9 C56 C57 125.0(16)
O9 C56 C55 120.0(17)
C57 C56 C55 114.9(16)
C58 C57 C56 120.8(14)
C58 C57 H57 119.6
C56 C57 H57 119.6
O10 C58 C57 126.2(15)
O10 C58 C59 114.1(18)
C57 C58 C59 119.6(17)
C56 O9 Dy2 136.2(10)
C58 O10 Dy2 136.1(10)
F8 C28 F9 102.9(18)
F8 C28 F7 105(2)
F9 C28 F7 106.1(18)
F8 C28 C29 114.1(15)
F9 C28 C29 112.7(17)
F7 C28 C29 115.0(17)
C49 C50 H50A 109.5
C49 C50 H50B 109.5
H50A C50 H50B 109.5
C49 C50 H50C 109.5
H50A C50 H50C 109.5
H50B C50 H50C 109.5
F3 C23 F2 101(2)
F3 C23 F1 107(2)
F2 C23 F1 104(3)
F3 C23 C24 116(2)
F2 C23 C24 111.1(18)
F1 C23 C24 115(2)
F19 C60 F21 111(3)
F19 C60 F20 103(3)
F21 C60 F20 98(2)
F19 C60 C61 115.4(19)
F21 C60 C61 117(2)
F20 C60 C61 110(3)
C61 C62 C63 118.3(17)
C61 C62 H62 120.9
C63 C62 H62 120.9
O12 C63 C62 126.9(17)
O12 C63 C64 119.1(17)
C62 C63 C64 113.6(18)
O11 C61 C62 129.4(19)
O11 C61 C60 117(2)
C62 C61 C60 114(2)
C68 C69 C70 122.4(14)
C68 C69 H69 118.8
C70 C69 H69 118.8
C71 C70 C69 119.3(16)
C71 C70 H70 120.4
C69 C70 H70 120.4
C69 C68 C67 118.8(15)
C69 C68 H68 120.6
C67 C68 H68 120.6
C63 O12 Dy2 135.9(10)
C61 O11 Dy2 134.7(12)
C34 C36 C37 123.3(12)
C34 C36 H36 118.3
C37 C36 H36 118.3
C37 C38 H38A 109.5
C37 C38 H38B 109.5
H38A C38 H38B 109.5
C37 C38 H38C 109.5
H38A C38 H38C 109.5
H38B C38 H38C 109.5
C16 C17 C19 116.9(10)
C16 C17 C18 123.1(12)
C19 C17 C18 120.0(13)
C17 C18 H18A 109.5
C17 C18 H18B 109.5
H18A C18 H18B 109.5
C17 C18 H18C 109.5
H18A C18 H18C 109.5
H18B C18 H18C 109.5
C1 C8 C7 119.8(12)
C1 C8 C9 121.9(10)
C7 C8 C9 118.2(12)
C5 C6 H6A 109.5
C5 C6 H6B 109.5
H6A C6 H6B 109.5
C5 C6 H6C 109.5
H6A C6 H6C 109.5
H6B C6 H6C 109.5
F24 C64 F23 102.6(19)
F24 C64 F22 106.2(19)
F23 C64 F22 99(2)
F24 C64 C63 122(2)
F23 C64 C63 113.1(19)
F22 C64 C63 111.0(15)
N1 C13 H13A 109.5
N1 C13 H13B 109.5
H13A C13 H13B 109.5
N1 C13 H13C 109.5
H13A C13 H13C 109.5
H13B C13 H13C 109.5
F6 C27 F4 110(3)
F6 C27 F5 117(2)
F4 C27 F5 92(2)
F6 C27 C26 119(2)
F4 C27 C26 111.3(16)
F5 C27 C26 103(2)
F18 C59 F16 112(3)
F18 C59 F17 98(2)
F16 C59 F17 100(3)
F18 C59 C58 112(3)
F16 C59 C58 120.2(17)
F17 C59 C58 111(2)

loop_
_geom_bond_atom_site_label_1
_geom_bond_atom_site_label_2
_geom_bond_distance
Dy1 O7 2.295(6)
Dy1 O2 2.318(6)
Dy1 O3 2.349(8)
Dy1 O6 2.354(7)
Dy1 O4 2.392(8)
Dy1 O5 2.401(8)
Dy1 O13 2.419(7)
Dy1 O16 2.421(6)
Dy2 O8 2.307(6)
Dy2 O9 2.337(8)
Dy2 O1 2.340(6)
Dy2 O12 2.351(7)
Dy2 O10 2.379(8)
Dy2 O11 2.404(8)
Dy2 O15 2.432(7)
Dy2 O14 2.466(6)
Zn2 O8 2.038(6)
Zn2 O7 2.059(6)
Zn2 N3 2.153(7)
Zn2 N4 2.165(7)
Zn2 O14 2.317(6)
Zn2 O16 2.335(6)
Zn1 O2 2.036(7)
Zn1 O1 2.048(6)
Zn1 N2 2.168(9)
Zn1 N1 2.175(9)
Zn1 O15 2.337(6)
Zn1 O13 2.362(6)
O16 C72 1.246(11)
O15 C72 1.257(11)
O7 C33 1.386(11)
O13 C65 1.285(12)
O14 C65 1.249(12)
O8 C54 1.359(11)
O2 C22 1.395(11)
C66 C67 1.413(17)
C66 C71 1.421(17)
C66 C65 1.454(14)
C44 N3 1.484(12)
C44 C43 1.510(15)
C44 H44A 0.9700
C44 H44B 0.9700
C43 N4 1.493(12)
C43 H43A 0.9700
C43 H43B 0.9700
C54 C47 1.398(15)
C54 C52 1.418(15)
C45 N3 1.493(13)
C45 H45A 0.9600
C45 H45B 0.9600
C45 H45C 0.9600
C67 C68 1.421(19)
C67 H67 0.9300
C47 C48 1.420(15)
C47 C46 1.462(16)
C48 C49 1.38(2)
C48 H48 0.9300
C71 C70 1.391(17)
C71 H71 0.9300
C46 N3 1.463(13)
C46 H46A 0.9700
C46 H46B 0.9700
C33 C40 1.381(15)
C33 C34 1.385(15)
C40 C39 1.392(15)
C40 C41 1.470(15)
C39 C37 1.38(2)
C39 H39 0.9300
C12 N1 1.493(14)
C12 C11 1.531(17)
C12 H12A 0.9700
C12 H12B 0.9700
C11 N2 1.515(14)
C11 H11A 0.9700
C11 H11B 0.9700
C10 N2 1.481(14)
C10 H10A 0.9600
C10 H10B 0.9600
C10 H10C 0.9600
C9 N2 1.471(16)
C9 C8 1.490(17)
C9 H9A 0.9700
C9 H9B 0.9700
C20 C22 1.391(15)
C20 C19 1.392(15)
C20 C21 1.516(17)
C22 C15 1.371(14)
C15 C16 1.409(16)
C15 C14 1.480(15)
C21 H21A 0.9600
C21 H21B 0.9600
C21 H21C 0.9600
C74 C73 1.359(16)
C74 C75 1.358(17)
C74 H74 0.9300
C73 C78 1.398(15)
C73 C72 1.491(13)
C78 C77 1.397(16)
C78 H78 0.9300
C42 N4 1.487(13)
C42 H42A 0.9600
C42 H42B 0.9600
C42 H42C 0.9600
C26 O4 1.228(17)
C26 C25 1.38(2)
C26 C27 1.56(2)
C25 C24 1.36(2)
C25 H25 0.9300
C24 O3 1.264(16)
C24 C23 1.53(3)
C37 C36 1.396(18)
C37 C38 1.531(18)
O6 C31 1.257(15)
O5 C29 1.232(14)
N4 C41 1.492(13)
N1 C14 1.451(16)
N1 C13 1.488(15)
C14 H14A 0.9700
C14 H14B 0.9700
O1 C1 1.358(12)
C1 C8 1.391(16)
C1 C2 1.400(17)
C3 C2 1.509(19)
C3 H3A 0.9600
C3 H3B 0.9600
C3 H3C 0.9600
C2 C4 1.378(18)
C4 C5 1.43(2)
C4 H4 0.9300
C41 H41A 0.9700
C41 H41B 0.9700
C77 C76 1.36(2)
C77 H77 0.9300
C76 C75 1.33(2)
C76 H76 0.9300
C75 H75 0.9300
C52 C51 1.373(18)
C52 C53 1.488(16)
C53 H53A 0.9600
C53 H53B 0.9600
C53 H53C 0.9600
C49 C51 1.37(2)
C49 C50 1.566(19)
C16 C17 1.374(19)
C16 H16 0.9300
C19 C17 1.379(18)
C19 H19 0.9300
C7 C5 1.37(2)
C7 C8 1.404(17)
C7 H7 0.9300
C5 C6 1.54(2)
C51 H51 0.9300
C35 C34 1.503(17)
C35 H35A 0.9600
C35 H35B 0.9600
C35 H35C 0.9600
C34 C36 1.396(16)
C31 C30 1.39(2)
C31 C32 1.522(19)
C32 F11 1.278(16)
C32 F12 1.290(18)
C32 F10 1.33(2)
C29 C30 1.403(19)
C29 C28 1.53(2)
C30 H30 0.9300
C55 F14 1.232(19)
C55 F13 1.25(3)
C55 F15 1.26(2)
C55 C56 1.49(3)
C56 O9 1.217(18)
C56 C57 1.48(3)
C57 C58 1.42(2)
C57 H57 0.9300
C58 O10 1.206(18)
C58 C59 1.50(3)
C28 F8 1.28(2)
C28 F9 1.28(2)
C28 F7 1.29(2)
C50 H50A 0.9600
C50 H50B 0.9600
C50 H50C 0.9600
C23 F3 1.24(2)
C23 F2 1.27(3)
C23 F1 1.28(3)
C60 F19 1.23(2)
C60 F21 1.24(3)
C60 F20 1.29(3)
C60 C61 1.52(3)
C62 C61 1.43(3)
C62 C63 1.45(3)
C62 H62 0.9300
C63 O12 1.240(18)
C63 C64 1.45(3)
C61 O11 1.20(2)
C69 C68 1.38(3)
C69 C70 1.43(3)
C69 H69 0.9300
C70 H70 0.9300
C68 H68 0.9300
C36 H36 0.9300
C38 H38A 0.9600
C38 H38B 0.9600
C38 H38C 0.9600
C17 C18 1.525(16)
C18 H18A 0.9600
C18 H18B 0.9600
C18 H18C 0.9600
C6 H6A 0.9600
C6 H6B 0.9600
C6 H6C 0.9600
F23 C64 1.25(3)
C64 F24 1.25(2)
C64 F22 1.30(2)
C13 H13A 0.9600
C13 H13B 0.9600
C13 H13C 0.9600
C27 F6 1.07(2)
C27 F4 1.27(3)
C27 F5 1.31(3)
F16 C59 1.25(3)
F17 C59 1.29(3)
F18 C59 1.24(3)
